data_4102210
loop_
_publ_author_name
'Norito Takenaka'
'Jinshui Chen'
'Burjor Captain'
'Robindro Singh Sarangthem'
'Appayee Chandrakumar'

_publ_section_title
;
 Helical Chiral 2-Aminopyridinium Ions: A New Class of Hydrogen Bond Donor
 Catalysts
;
_journal_name_full 'Journal of the American Chemical Society'
_journal_page_first 4536
_journal_page_last 4537
_journal_paper_doi 10.1021/ja100539c
_journal_volume 132
_journal_year 2010
_chemical_formula_sum 'C39.75 H34.5 Cl2.5 N2'
_chemical_formula_weight 628.82
_chemical_name_systematic
; 
 ? 
;
_space_group_IT_number 2
_symmetry_cell_setting triclinic
_symmetry_space_group_name_Hall '-P 1'
_symmetry_space_group_name_H-M 'P -1'
_atom_sites_solution_hydrogens geom
_atom_sites_solution_primary direct
_atom_sites_solution_secondary difmap
_audit_creation_method SHELXL-97
_cell_angle_alpha 85.1090(10)
_cell_angle_beta 83.9540(10)
_cell_angle_gamma 80.5180(10)
_cell_formula_units_Z 4
_cell_length_a 11.8748(5)
_cell_length_b 15.8767(7)
_cell_length_c 16.8750(7)
_cell_measurement_reflns_used 9975
_cell_measurement_temperature 100
_cell_measurement_theta_max 31.49
_cell_measurement_theta_min 2.21
_cell_volume 3113.1(2)
_computing_cell_refinement 'SAINT+  V7.46A (Bruker, 2007)'
_computing_data_collection 'APEX2 v2.2-0 (Bruker, 2007)'
_computing_data_reduction 'SAINT+  V7.46A (Bruker, 2007)'
_computing_molecular_graphics 'XSHELL v4.02 (Bruker, 2000)'
_computing_publication_material 'XCIF v6.12 (Bruker, 2001)'
_computing_structure_refinement 'SHELXL-97 (Sheldrick, 2008)'
_computing_structure_solution 'SHELXS-97 (Sheldrick, 2008)'
_diffrn_ambient_temperature 100
_diffrn_measured_fraction_theta_full 1.000
_diffrn_measured_fraction_theta_max 1.000
_diffrn_measurement_device_type 'Bruker SMART APEX2 CCD diffractometer'
_diffrn_measurement_method 'omega scans'
_diffrn_radiation_monochromator graphite
_diffrn_radiation_source 'fine-focus sealed tube'
_diffrn_radiation_type MoK\a
_diffrn_radiation_wavelength 0.71073
_diffrn_reflns_av_R_equivalents 0.0332
_diffrn_reflns_av_sigmaI/netI 0.0347
_diffrn_reflns_limit_h_max 14
_diffrn_reflns_limit_h_min -14
_diffrn_reflns_limit_k_max 18
_diffrn_reflns_limit_k_min -18
_diffrn_reflns_limit_l_max 20
_diffrn_reflns_limit_l_min -20
_diffrn_reflns_number 33874
_diffrn_reflns_theta_full 25.00
_diffrn_reflns_theta_max 25.00
_diffrn_reflns_theta_min 1.72
_exptl_absorpt_coefficient_mu 0.284
_exptl_absorpt_correction_T_max 0.9831
_exptl_absorpt_correction_T_min 0.8803
_exptl_absorpt_correction_type multi-scan
_exptl_absorpt_process_details '(SADABS 2007/4 Bruker)'
_exptl_crystal_colour Yellow
_exptl_crystal_density_diffrn 1.342
_exptl_crystal_density_method 'not measured'
_exptl_crystal_description Plate
_exptl_crystal_F_000 1318
_exptl_crystal_size_max 0.46
_exptl_crystal_size_mid 0.26
_exptl_crystal_size_min 0.06
_refine_diff_density_max 1.959
_refine_diff_density_min -1.144
_refine_diff_density_rms 0.077
_refine_ls_extinction_method none
_refine_ls_goodness_of_fit_ref 1.024
_refine_ls_hydrogen_treatment mixed
_refine_ls_matrix_type full
_refine_ls_number_parameters 827
_refine_ls_number_reflns 10957
_refine_ls_number_restraints 0
_refine_ls_restrained_S_all 1.024
_refine_ls_R_factor_all 0.0713
_refine_ls_R_factor_gt 0.0580
_refine_ls_shift/su_max 0.001
_refine_ls_shift/su_mean 0.000
_refine_ls_structure_factor_coef Fsqd
_refine_ls_weighting_details 'calc w=1/[\s^2^(Fo^2^)+(0.0782P)^2^+6.2832P] where P=(Fo^2^+2Fc^2^)/3'
_refine_ls_weighting_scheme calc
_refine_ls_wR_factor_gt 0.1508
_refine_ls_wR_factor_ref 0.1627
_reflns_number_gt 8940
_reflns_number_total 10957
_reflns_threshold_expression >2sigma(I)
_cod_data_source_file ja100539c_si_001.cif
_cod_data_source_block collect_0m
_cod_original_formula_sum 'C39.75 H34.50 Cl2.50 N2'
_cod_database_code 4102210

loop_
_symmetry_equiv_pos_as_xyz
'x, y, z'
'-x, -y, -z'

loop_
_atom_site_label
_atom_site_type_symbol
_atom_site_fract_x
_atom_site_fract_y
_atom_site_fract_z
_atom_site_U_iso_or_equiv
_atom_site_adp_type
_atom_site_occupancy
_atom_site_symmetry_multiplicity
_atom_site_calc_flag
_atom_site_refinement_flags
Cl1 Cl 0.10296(6) 0.63457(5) 0.72239(4) 0.02480(18) Uani 1 1 d .
Cl2 Cl 0.32578(6) 0.65935(5) 0.21581(4) 0.01943(17) Uani 1 1 d .
N1 N 0.0826(2) 0.71153(16) 0.54806(15) 0.0163(5) Uani 1 1 d .
N2 N 0.2072(2) 0.77437(17) 0.60899(15) 0.0201(5) Uani 1 1 d .
N3 N 0.3111(2) 0.70953(15) 0.03521(15) 0.0159(5) Uani 1 1 d .
N4 N 0.1644(2) 0.78885(17) 0.10579(16) 0.0208(5) Uani 1 1 d .
C2 C 0.1735(2) 0.75419(18) 0.54109(17) 0.0179(6) Uani 1 1 d .
C3 C 0.2241(2) 0.77202(19) 0.46246(17) 0.0202(6) Uani 1 1 d .
H3 H 0.2811 0.8065 0.4542 0.024 Uiso 1 1 calc R
C4 C 0.1892(2) 0.73873(19) 0.39981(18) 0.0205(6) Uani 1 1 d .
H4 H 0.2268 0.7472 0.3493 0.025 Uiso 1 1 calc R
C5 C 0.0651(3) 0.64798(19) 0.34599(17) 0.0205(6) Uani 1 1 d .
H5 H 0.1004 0.6553 0.2946 0.025 Uiso 1 1 calc R
C6 C -0.0162(3) 0.59635(19) 0.36106(18) 0.0214(6) Uani 1 1 d .
H6 H -0.0315 0.5647 0.3207 0.026 Uiso 1 1 calc R
C7 C -0.1539(2) 0.52801(19) 0.45436(18) 0.0208(6) Uani 1 1 d .
H7 H -0.1691 0.4968 0.4136 0.025 Uiso 1 1 calc R
C8 C -0.2034(2) 0.51445(19) 0.52901(18) 0.0202(6) Uani 1 1 d .
H8 H -0.2434 0.4686 0.5408 0.024 Uiso 1 1 calc R
C9 C -0.2458(2) 0.55383(19) 0.66912(18) 0.0215(6) Uani 1 1 d .
H9 H -0.2832 0.5066 0.6812 0.026 Uiso 1 1 calc R
C10 C -0.2401(3) 0.6070(2) 0.72710(18) 0.0223(6) Uani 1 1 d .
H10 H -0.2648 0.5918 0.7797 0.027 Uiso 1 1 calc R
C11 C -0.1955(2) 0.7446(2) 0.77023(18) 0.0224(7) Uani 1 1 d .
C12 C -0.1614(2) 0.82511(19) 0.74888(18) 0.0203(6) Uani 1 1 d .
C13 C -0.1346(3) 0.9396(2) 0.6400(2) 0.0263(7) Uani 1 1 d .
H13 H -0.1319 0.9777 0.6784 0.032 Uiso 1 1 calc R
C14 C -0.1289(3) 0.9684(2) 0.5606(2) 0.0303(7) Uani 1 1 d .
H14 H -0.1194 1.0247 0.5455 0.036 Uiso 1 1 calc R
C15 C -0.1376(3) 0.9126(2) 0.5031(2) 0.0270(7) Uani 1 1 d .
H15 H -0.1369 0.9323 0.4496 0.032 Uiso 1 1 calc R
C16 C -0.1474(2) 0.82848(19) 0.52496(18) 0.0207(6) Uani 1 1 d .
H16 H -0.1555 0.7924 0.4861 0.025 Uiso 1 1 calc R
C17 C 0.0961(2) 0.69094(19) 0.40912(17) 0.0179(6) Uani 1 1 d .
C18 C 0.0374(2) 0.68285(18) 0.48544(17) 0.0166(6) Uani 1 1 d .
C19 C -0.0786(2) 0.58979(19) 0.43742(17) 0.0185(6) Uani 1 1 d .
C20 C -0.0616(2) 0.64080(18) 0.49898(17) 0.0163(6) Uani 1 1 d .
C21 C -0.1952(2) 0.56948(18) 0.59055(18) 0.0187(6) Uani 1 1 d .
C22 C -0.1365(2) 0.64011(18) 0.57300(17) 0.0165(6) Uani 1 1 d .
C23 C -0.1970(2) 0.68550(19) 0.70842(18) 0.0197(6) Uani 1 1 d .
C24 C -0.1558(2) 0.70612(18) 0.62907(17) 0.0159(6) Uani 1 1 d .
C25 C -0.1444(2) 0.85382(19) 0.66449(18) 0.0200(6) Uani 1 1 d .
C26 C -0.1453(2) 0.79595(19) 0.60556(17) 0.0178(6) Uani 1 1 d .
C27 C -0.2234(3) 0.7222(2) 0.8513(2) 0.0371(9) Uani 1 1 d .
H27 H -0.2500 0.6706 0.8659 0.044 Uiso 1 1 calc R
C28 C -0.2122(3) 0.7749(3) 0.9098(2) 0.0367(9) Uani 1 1 d .
H28 H -0.2298 0.7582 0.9633 0.044 Uiso 1 1 calc R
C29 C -0.1749(3) 0.8524(2) 0.8893(2) 0.0290(7) Uani 1 1 d .
H29 H -0.1659 0.8874 0.9289 0.035 Uiso 1 1 calc R
C30 C -0.1512(3) 0.8776(2) 0.81017(19) 0.0256(7) Uani 1 1 d .
H30 H -0.1279 0.9305 0.7968 0.031 Uiso 1 1 calc R
C31 C 0.3119(2) 0.80835(18) 0.62288(17) 0.0170(6) Uani 1 1 d .
C32 C 0.4222(2) 0.7525(2) 0.58965(19) 0.0221(6) Uani 1 1 d .
H32A H 0.4244 0.7533 0.5320 0.027 Uiso 1 1 calc R
H32B H 0.4235 0.6938 0.6114 0.027 Uiso 1 1 calc R
C33 C 0.3089(3) 0.90153(19) 0.59121(18) 0.0220(6) Uani 1 1 d .
H33A H 0.2397 0.9360 0.6137 0.026 Uiso 1 1 calc R
H33B H 0.3083 0.9059 0.5336 0.026 Uiso 1 1 calc R
C34 C 0.3109(3) 0.8044(2) 0.71421(17) 0.0201(6) Uani 1 1 d .
H34A H 0.2415 0.8388 0.7365 0.024 Uiso 1 1 calc R
H34B H 0.3111 0.7457 0.7358 0.024 Uiso 1 1 calc R
C35 C 0.4154(3) 0.8373(2) 0.73830(18) 0.0237(7) Uani 1 1 d .
H35 H 0.4138 0.8340 0.7967 0.028 Uiso 1 1 calc R
C36 C 0.5251(3) 0.7831(2) 0.7031(2) 0.0300(7) Uani 1 1 d .
H36A H 0.5916 0.8042 0.7178 0.036 Uiso 1 1 calc R
H36B H 0.5281 0.7241 0.7245 0.036 Uiso 1 1 calc R
C37 C 0.5271(3) 0.7872(2) 0.6126(2) 0.0255(7) Uani 1 1 d .
H37 H 0.5974 0.7523 0.5905 0.031 Uiso 1 1 calc R
C38 C 0.5239(3) 0.8806(2) 0.57868(19) 0.0272(7) Uani 1 1 d .
H38A H 0.5909 0.9022 0.5919 0.033 Uiso 1 1 calc R
H38B H 0.5249 0.8835 0.5210 0.033 Uiso 1 1 calc R
C39 C 0.4151(3) 0.9352(2) 0.61408(19) 0.0237(7) Uani 1 1 d .
H39 H 0.4134 0.9948 0.5930 0.028 Uiso 1 1 calc R
C40 C 0.4145(3) 0.9301(2) 0.70515(19) 0.0259(7) Uani 1 1 d .
H40A H 0.4814 0.9509 0.7196 0.031 Uiso 1 1 calc R
H40B H 0.3466 0.9658 0.7280 0.031 Uiso 1 1 calc R
C42 C 0.2020(2) 0.75070(19) 0.03842(17) 0.0188(6) Uani 1 1 d .
C43 C 0.1408(3) 0.7483(2) -0.02945(18) 0.0241(7) Uani 1 1 d .
H43 H 0.0658 0.7766 -0.0305 0.029 Uiso 1 1 calc R
C44 C 0.1923(3) 0.7046(2) -0.09234(18) 0.0222(6) Uani 1 1 d .
H44 H 0.1504 0.7011 -0.1352 0.027 Uiso 1 1 calc R
C45 C 0.3605(3) 0.61136(19) -0.15697(17) 0.0203(6) Uani 1 1 d .
H45 H 0.3215 0.6078 -0.2013 0.024 Uiso 1 1 calc R
C46 C 0.4673(3) 0.56635(18) -0.15128(17) 0.0190(6) Uani 1 1 d .
H46 H 0.4982 0.5283 -0.1897 0.023 Uiso 1 1 calc R
C47 C 0.6401(2) 0.52197(18) -0.07958(17) 0.0187(6) Uani 1 1 d .
H47 H 0.6699 0.4843 -0.1186 0.022 Uiso 1 1 calc R
C48 C 0.6984(2) 0.52487(18) -0.01585(18) 0.0198(6) Uani 1 1 d .
H48 H 0.7638 0.4849 -0.0085 0.024 Uiso 1 1 calc R
C49 C 0.7220(2) 0.58773(19) 0.10908(18) 0.0208(6) Uani 1 1 d .
H49 H 0.7878 0.5479 0.1154 0.025 Uiso 1 1 calc R
C50 C 0.6844(3) 0.64490(19) 0.16537(18) 0.0213(6) Uani 1 1 d .
H50 H 0.7180 0.6385 0.2133 0.026 Uiso 1 1 calc R
C51 C 0.5518(2) 0.77433(19) 0.21347(17) 0.0189(6) Uani 1 1 d .
C52 C 0.4688(2) 0.84653(19) 0.19608(17) 0.0192(6) Uani 1 1 d .
C53 C 0.3844(3) 0.9483(2) 0.08863(19) 0.0243(7) Uani 1 1 d .
H53 H 0.3559 0.9875 0.1266 0.029 Uiso 1 1 calc R
C54 C 0.3688(3) 0.9709(2) 0.0098(2) 0.0279(7) Uani 1 1 d .
H54 H 0.3285 1.0243 -0.0051 0.034 Uiso 1 1 calc R
C55 C 0.4140(3) 0.9134(2) -0.04827(19) 0.0247(7) Uani 1 1 d .
H55 H 0.4054 0.9291 -0.1019 0.030 Uiso 1 1 calc R
C56 C 0.4710(3) 0.83382(19) -0.02586(18) 0.0196(6) Uani 1 1 d .
H56 H 0.5023 0.7965 -0.0649 0.024 Uiso 1 1 calc R
C57 C 0.3089(3) 0.66380(18) -0.09487(17) 0.0184(6) Uani 1 1 d .
C58 C 0.3708(2) 0.67121(17) -0.03005(16) 0.0154(6) Uani 1 1 d .
C59 C 0.5330(2) 0.57627(18) -0.08752(17) 0.0169(6) Uani 1 1 d .
C60 C 0.4900(2) 0.63635(17) -0.02953(16) 0.0152(6) Uani 1 1 d .
C61 C 0.6617(2) 0.58833(18) 0.04078(17) 0.0182(6) Uani 1 1 d .
C62 C 0.5639(2) 0.65113(17) 0.02993(16) 0.0150(6) Uani 1 1 d .
C63 C 0.5955(2) 0.71377(19) 0.15220(17) 0.0176(6) Uani 1 1 d .
C64 C 0.5451(2) 0.72321(18) 0.07943(16) 0.0153(6) Uani 1 1 d .
C65 C 0.4423(2) 0.86759(19) 0.11335(18) 0.0190(6) Uani 1 1 d .
C66 C 0.4830(2) 0.80765(18) 0.05528(17) 0.0166(6) Uani 1 1 d .
C67 C 0.5834(3) 0.7588(2) 0.29177(18) 0.0234(7) Uani 1 1 d .
H67 H 0.6392 0.7123 0.3036 0.028 Uiso 1 1 calc R
C68 C 0.5340(3) 0.8107(2) 0.35185(19) 0.0285(7) Uani 1 1 d .
H68 H 0.5572 0.7996 0.4032 0.034 Uiso 1 1 calc R
C69 C 0.4492(3) 0.8799(2) 0.33522(19) 0.0277(7) Uani 1 1 d .
H69 H 0.4141 0.9142 0.3757 0.033 Uiso 1 1 calc R
C70 C 0.4174(3) 0.8972(2) 0.25843(19) 0.0246(7) Uani 1 1 d .
H70 H 0.3607 0.9434 0.2477 0.029 Uiso 1 1 calc R
C71 C 0.0488(2) 0.83340(19) 0.13344(17) 0.0186(6) Uani 1 1 d .
C72 C -0.0372(2) 0.77101(19) 0.15230(18) 0.0212(6) Uani 1 1 d .
H72A H -0.0071 0.7246 0.1892 0.025 Uiso 1 1 calc R
H72B H -0.0495 0.7467 0.1037 0.025 Uiso 1 1 calc R
C73 C 0.0024(3) 0.9071(2) 0.07448(19) 0.0248(7) Uani 1 1 d .
H73A H -0.0075 0.8847 0.0244 0.030 Uiso 1 1 calc R
H73B H 0.0565 0.9471 0.0638 0.030 Uiso 1 1 calc R
C74 C 0.0662(3) 0.8723(2) 0.21058(19) 0.0235(7) Uani 1 1 d .
H74A H 0.1210 0.9117 0.1990 0.028 Uiso 1 1 calc R
H74B H 0.0969 0.8272 0.2485 0.028 Uiso 1 1 calc R
C75 C -0.1137(3) 0.9532(2) 0.1109(2) 0.0280(7) Uani 1 1 d .
H75 H -0.1444 0.9993 0.0729 0.034 Uiso 1 1 calc R
C76 C -0.1987(3) 0.8898(2) 0.12940(19) 0.0253(7) Uani 1 1 d .
H76A H -0.2106 0.8656 0.0806 0.030 Uiso 1 1 calc R
H76B H -0.2720 0.9192 0.1514 0.030 Uiso 1 1 calc R
C77 C -0.1515(3) 0.8181(2) 0.18949(18) 0.0229(7) Uani 1 1 d .
H77 H -0.2063 0.7778 0.2015 0.027 Uiso 1 1 calc R
C78 C -0.1329(3) 0.8562(2) 0.26650(19) 0.0270(7) Uani 1 1 d .
H78A H -0.1029 0.8109 0.3045 0.032 Uiso 1 1 calc R
H78B H -0.2054 0.8852 0.2902 0.032 Uiso 1 1 calc R
C79 C -0.0480(3) 0.9201(2) 0.2474(2) 0.0281(7) Uani 1 1 d .
H79 H -0.0357 0.9446 0.2966 0.034 Uiso 1 1 calc R
C80 C -0.0961(3) 0.9912(2) 0.1878(2) 0.0326(8) Uani 1 1 d .
H80A H -0.1686 1.0210 0.2106 0.039 Uiso 1 1 calc R
H80B H -0.0434 1.0322 0.1763 0.039 Uiso 1 1 calc R
H1 H 0.061(3) 0.694(2) 0.594(2) 0.029(10) Uiso 1 1 d .
H2 H 0.177(3) 0.748(2) 0.651(2) 0.021(9) Uiso 1 1 d .
H11 H 0.208(3) 0.776(2) 0.142(2) 0.019(9) Uiso 1 1 d .
H12 H 0.341(3) 0.703(2) 0.078(2) 0.027(10) Uiso 1 1 d .
C1S C 0.4974(3) 0.5424(2) 0.3706(2) 0.0380(9) Uani 1 1 d .
H1S1 H 0.4468 0.5006 0.3863 0.046 Uiso 1 1 calc R
H1S2 H 0.4663 0.5793 0.3267 0.046 Uiso 1 1 calc R
Cl1S Cl 0.63366(7) 0.48903(6) 0.33798(5) 0.0337(2) Uani 1 1 d .
Cl2S Cl 0.50034(10) 0.60449(6) 0.45166(6) 0.0478(3) Uani 1 1 d .
C2S C 0.0361(8) 0.4565(5) 0.1181(6) 0.057(3) Uani 0.50 1 d P
H2S1 H -0.0228 0.4352 0.1551 0.069 Uiso 0.50 1 calc PR
H2S2 H 0.1090 0.4220 0.1285 0.069 Uiso 0.50 1 calc PR
Cl3S Cl 0.04035(16) 0.56074(12) 0.13603(12) 0.0422(4) Uani 0.50 1 d P
Cl4S Cl 0.0079(2) 0.4436(2) 0.0200(2) 0.1034(14) Uani 0.50 1 d P

loop_
_atom_site_aniso_label
_atom_site_aniso_U_11
_atom_site_aniso_U_22
_atom_site_aniso_U_33
_atom_site_aniso_U_23
_atom_site_aniso_U_13
_atom_site_aniso_U_12
Cl1 0.0206(4) 0.0359(4) 0.0192(4) 0.0003(3) -0.0036(3) -0.0081(3)
Cl2 0.0192(3) 0.0240(4) 0.0148(3) -0.0015(3) 0.0001(3) -0.0035(3)
N1 0.0151(12) 0.0212(13) 0.0128(13) -0.0019(10) 0.0000(10) -0.0036(10)
N2 0.0184(13) 0.0301(14) 0.0142(13) -0.0014(11) 0.0009(10) -0.0124(11)
N3 0.0151(12) 0.0198(13) 0.0132(12) -0.0017(10) -0.0020(10) -0.0036(10)
N4 0.0142(12) 0.0292(14) 0.0177(13) -0.0047(11) -0.0027(11) 0.0027(11)
C2 0.0147(14) 0.0200(15) 0.0189(15) -0.0012(12) -0.0026(11) -0.0022(11)
C3 0.0165(14) 0.0256(16) 0.0196(15) 0.0003(12) -0.0015(12) -0.0072(12)
C4 0.0186(15) 0.0257(16) 0.0157(15) 0.0012(12) 0.0009(12) -0.0022(12)
C5 0.0204(15) 0.0278(16) 0.0123(14) -0.0017(12) -0.0028(11) 0.0002(13)
C6 0.0223(15) 0.0251(16) 0.0172(15) -0.0069(12) -0.0061(12) 0.0004(13)
C7 0.0173(15) 0.0211(15) 0.0253(16) -0.0067(12) -0.0078(12) -0.0002(12)
C8 0.0149(14) 0.0177(15) 0.0294(17) -0.0048(12) -0.0050(12) -0.0034(11)
C9 0.0171(15) 0.0204(15) 0.0279(17) -0.0009(13) 0.0016(12) -0.0082(12)
C10 0.0211(15) 0.0252(16) 0.0209(16) -0.0021(13) 0.0052(12) -0.0090(13)
C11 0.0155(14) 0.0296(17) 0.0230(16) -0.0084(13) 0.0031(12) -0.0059(12)
C12 0.0136(14) 0.0219(15) 0.0256(16) -0.0066(12) -0.0021(12) -0.0004(12)
C13 0.0277(17) 0.0190(15) 0.0327(18) -0.0068(13) -0.0037(14) -0.0017(13)
C14 0.0356(19) 0.0184(16) 0.0367(19) 0.0018(14) -0.0059(15) -0.0037(14)
C15 0.0277(17) 0.0243(16) 0.0259(17) 0.0045(13) -0.0016(13) 0.0014(13)
C16 0.0170(14) 0.0196(15) 0.0246(16) -0.0039(12) -0.0008(12) 0.0004(12)
C17 0.0155(14) 0.0212(15) 0.0159(14) 0.0003(11) -0.0028(11) 0.0006(12)
C18 0.0165(14) 0.0160(14) 0.0169(14) -0.0017(11) -0.0047(11) 0.0011(11)
C19 0.0156(14) 0.0196(15) 0.0199(15) -0.0021(12) -0.0058(11) 0.0012(11)
C20 0.0146(14) 0.0171(14) 0.0168(14) 0.0001(11) -0.0048(11) 0.0004(11)
C21 0.0128(14) 0.0188(15) 0.0242(16) -0.0036(12) -0.0032(11) 0.0001(11)
C22 0.0122(13) 0.0191(14) 0.0185(14) -0.0018(11) -0.0053(11) -0.0004(11)
C23 0.0134(14) 0.0240(15) 0.0220(15) -0.0053(12) 0.0011(11) -0.0035(12)
C24 0.0095(13) 0.0188(14) 0.0196(15) -0.0025(11) -0.0014(11) -0.0020(11)
C25 0.0133(14) 0.0200(15) 0.0267(16) -0.0050(12) -0.0029(12) 0.0001(11)
C26 0.0104(13) 0.0203(15) 0.0224(15) -0.0036(12) -0.0018(11) -0.0006(11)
C27 0.048(2) 0.042(2) 0.0269(18) -0.0104(16) 0.0111(16) -0.0277(18)
C28 0.041(2) 0.051(2) 0.0214(17) -0.0121(16) 0.0095(15) -0.0193(18)
C29 0.0240(17) 0.0358(19) 0.0288(18) -0.0162(15) -0.0024(14) -0.0018(14)
C30 0.0232(16) 0.0241(16) 0.0305(18) -0.0092(13) -0.0043(13) -0.0012(13)
C31 0.0147(14) 0.0216(15) 0.0160(14) -0.0032(11) -0.0015(11) -0.0054(12)
C32 0.0196(15) 0.0231(16) 0.0245(16) -0.0078(13) -0.0005(12) -0.0034(12)
C33 0.0206(15) 0.0228(16) 0.0218(16) 0.0006(12) -0.0021(12) -0.0025(12)
C34 0.0218(15) 0.0231(15) 0.0170(15) -0.0031(12) -0.0008(12) -0.0074(12)
C35 0.0260(16) 0.0317(17) 0.0163(15) -0.0056(13) -0.0033(12) -0.0103(14)
C36 0.0229(17) 0.0311(18) 0.0374(19) -0.0005(15) -0.0125(14) -0.0036(14)
C37 0.0140(15) 0.0301(17) 0.0330(18) -0.0120(14) -0.0017(13) -0.0002(13)
C38 0.0212(16) 0.0397(19) 0.0242(17) -0.0091(14) 0.0016(13) -0.0141(14)
C39 0.0238(16) 0.0195(15) 0.0291(17) -0.0024(13) -0.0015(13) -0.0079(13)
C40 0.0236(16) 0.0278(17) 0.0288(17) -0.0133(14) 0.0022(13) -0.0084(13)
C42 0.0151(14) 0.0212(15) 0.0199(15) -0.0008(12) -0.0005(11) -0.0030(12)
C43 0.0182(15) 0.0323(17) 0.0208(16) -0.0015(13) -0.0049(12) 0.0002(13)
C44 0.0231(16) 0.0274(16) 0.0173(15) 0.0008(12) -0.0074(12) -0.0053(13)
C45 0.0284(16) 0.0205(15) 0.0138(14) 0.0008(12) -0.0037(12) -0.0091(13)
C46 0.0278(16) 0.0154(14) 0.0142(14) -0.0015(11) 0.0016(12) -0.0062(12)
C47 0.0222(15) 0.0149(14) 0.0177(15) -0.0015(11) 0.0056(12) -0.0038(12)
C48 0.0168(14) 0.0151(14) 0.0258(16) 0.0013(12) 0.0039(12) -0.0023(11)
C49 0.0162(14) 0.0194(15) 0.0262(16) 0.0028(12) -0.0035(12) -0.0025(12)
C50 0.0200(15) 0.0262(16) 0.0197(15) 0.0009(12) -0.0060(12) -0.0087(13)
C51 0.0177(14) 0.0220(15) 0.0191(15) -0.0010(12) 0.0014(11) -0.0113(12)
C52 0.0179(14) 0.0231(15) 0.0188(15) -0.0039(12) 0.0011(12) -0.0102(12)
C53 0.0264(16) 0.0208(16) 0.0256(17) -0.0094(13) -0.0003(13) -0.0010(13)
C54 0.0317(18) 0.0189(16) 0.0314(18) -0.0049(13) -0.0072(14) 0.0055(13)
C55 0.0312(17) 0.0216(16) 0.0213(16) -0.0011(13) -0.0068(13) -0.0012(13)
C56 0.0219(15) 0.0178(14) 0.0199(15) -0.0041(12) -0.0016(12) -0.0041(12)
C57 0.0228(15) 0.0180(14) 0.0154(14) 0.0010(11) -0.0027(12) -0.0066(12)
C58 0.0187(14) 0.0137(13) 0.0138(14) -0.0010(11) 0.0001(11) -0.0037(11)
C59 0.0200(15) 0.0142(14) 0.0161(14) 0.0007(11) 0.0034(11) -0.0056(11)
C60 0.0177(14) 0.0153(14) 0.0127(13) 0.0018(11) 0.0005(11) -0.0053(11)
C61 0.0151(14) 0.0184(14) 0.0211(15) 0.0018(12) 0.0012(11) -0.0063(11)
C62 0.0149(14) 0.0149(14) 0.0147(14) 0.0020(11) 0.0017(11) -0.0045(11)
C63 0.0141(14) 0.0214(15) 0.0185(15) -0.0009(12) 0.0017(11) -0.0084(12)
C64 0.0117(13) 0.0192(14) 0.0154(14) -0.0016(11) 0.0027(11) -0.0061(11)
C65 0.0151(14) 0.0223(15) 0.0209(15) -0.0049(12) -0.0006(12) -0.0058(12)
C66 0.0133(13) 0.0183(14) 0.0189(15) -0.0031(11) -0.0003(11) -0.0048(11)
C67 0.0231(16) 0.0295(17) 0.0197(16) -0.0002(13) -0.0020(12) -0.0105(13)
C68 0.0360(19) 0.0353(19) 0.0181(16) -0.0022(14) -0.0006(13) -0.0182(15)
C69 0.0350(18) 0.0323(18) 0.0195(16) -0.0109(13) 0.0085(13) -0.0183(15)
C70 0.0253(16) 0.0243(16) 0.0261(17) -0.0064(13) 0.0036(13) -0.0110(13)
C71 0.0130(14) 0.0223(15) 0.0188(15) -0.0034(12) 0.0013(11) 0.0018(12)
C72 0.0187(15) 0.0218(15) 0.0231(16) 0.0000(12) -0.0053(12) -0.0022(12)
C73 0.0159(15) 0.0270(17) 0.0281(17) 0.0059(13) 0.0039(13) -0.0014(13)
C74 0.0179(15) 0.0257(16) 0.0274(17) -0.0083(13) 0.0008(13) -0.0031(13)
C75 0.0202(16) 0.0231(16) 0.0355(19) 0.0079(14) 0.0032(14) 0.0031(13)
C76 0.0158(15) 0.0302(17) 0.0272(17) -0.0010(13) 0.0008(12) 0.0024(13)
C77 0.0168(15) 0.0264(16) 0.0251(16) 0.0027(13) 0.0010(12) -0.0069(12)
C78 0.0207(16) 0.0353(18) 0.0221(16) -0.0013(14) 0.0043(13) 0.0002(14)
C79 0.0206(16) 0.0327(18) 0.0319(18) -0.0155(15) 0.0026(13) -0.0026(14)
C80 0.0213(17) 0.0212(17) 0.053(2) -0.0087(15) 0.0084(15) -0.0011(13)
C1S 0.035(2) 0.041(2) 0.037(2) -0.0042(17) -0.0065(16) -0.0002(16)
Cl1S 0.0310(4) 0.0415(5) 0.0293(4) -0.0104(4) -0.0031(3) -0.0031(4)
Cl2S 0.0733(7) 0.0325(5) 0.0326(5) -0.0068(4) 0.0046(5) 0.0026(5)
C2S 0.048(5) 0.031(4) 0.084(7) 0.000(4) 0.034(5) -0.004(4)
Cl3S 0.0391(10) 0.0393(10) 0.0475(11) -0.0197(8) 0.0028(8) 0.0003(8)
Cl4S 0.0278(11) 0.152(3) 0.146(3) -0.111(3) 0.0120(14) -0.0227(15)

loop_
_atom_type_symbol
_atom_type_description
_atom_type_scat_dispersion_real
_atom_type_scat_dispersion_imag
_atom_type_scat_source
C C 0.0033 0.0016 'International Tables Vol C Tables 4.2.6.8 and 6.1.1.4'
H H 0.0000 0.0000 'International Tables Vol C Tables 4.2.6.8 and 6.1.1.4'
N N 0.0061 0.0033 'International Tables Vol C Tables 4.2.6.8 and 6.1.1.4'
Cl Cl 0.1484 0.1585 'International Tables Vol C Tables 4.2.6.8 and 6.1.1.4'

loop_
_geom_angle_atom_site_label_1
_geom_angle_atom_site_label_2
_geom_angle_atom_site_label_3
_geom_angle
_geom_angle_site_symmetry_3
C2 N1 C18 125.1(3) .
C2 N2 C31 129.6(3) .
C42 N3 C58 125.5(3) .
C42 N4 C71 130.6(3) .
N2 C2 N1 116.4(3) .
N2 C2 C3 126.6(3) .
N1 C2 C3 117.0(3) .
C4 C3 C2 119.8(3) .
C3 C4 C17 121.8(3) .
C6 C5 C17 119.8(3) .
C5 C6 C19 121.2(3) .
C8 C7 C19 120.5(3) .
C7 C8 C21 121.1(3) .
C10 C9 C21 120.7(3) .
C9 C10 C23 121.0(3) .
C27 C11 C12 118.5(3) .
C27 C11 C23 121.6(3) .
C12 C11 C23 119.8(3) .
C30 C12 C11 118.5(3) .
C30 C12 C25 121.9(3) .
C11 C12 C25 119.5(3) .
C14 C13 C25 121.7(3) .
C13 C14 C15 119.3(3) .
C16 C15 C14 120.4(3) .
C15 C16 C26 121.1(3) .
C18 C17 C5 119.3(3) .
C18 C17 C4 117.7(3) .
C5 C17 C4 122.9(3) .
N1 C18 C17 117.7(3) .
N1 C18 C20 120.8(3) .
C17 C18 C20 121.4(3) .
C20 C19 C6 120.7(3) .
C20 C19 C7 119.2(3) .
C6 C19 C7 120.0(3) .
C19 C20 C18 115.8(3) .
C19 C20 C22 119.1(3) .
C18 C20 C22 124.8(3) .
C22 C21 C9 119.4(3) .
C22 C21 C8 119.9(3) .
C9 C21 C8 120.7(3) .
C21 C22 C24 117.9(3) .
C21 C22 C20 116.9(3) .
C24 C22 C20 125.2(3) .
C24 C23 C10 119.0(3) .
C24 C23 C11 120.0(3) .
C10 C23 C11 121.1(3) .
C23 C24 C22 118.7(3) .
C23 C24 C26 118.0(3) .
C22 C24 C26 123.1(3) .
C13 C25 C26 118.7(3) .
C13 C25 C12 121.6(3) .
C26 C25 C12 119.5(3) .
C25 C26 C16 118.3(3) .
C25 C26 C24 120.1(3) .
C16 C26 C24 121.2(3) .
C28 C27 C11 121.4(3) .
C27 C28 C29 120.1(3) .
C30 C29 C28 119.8(3) .
C29 C30 C12 121.5(3) .
N2 C31 C33 112.5(2) .
N2 C31 C34 104.5(2) .
C33 C31 C34 108.1(2) .
N2 C31 C32 112.4(2) .
C33 C31 C32 110.8(2) .
C34 C31 C32 108.1(2) .
C31 C32 C37 109.5(2) .
C31 C33 C39 109.8(2) .
C35 C34 C31 110.8(2) .
C40 C35 C34 109.5(3) .
C40 C35 C36 108.5(3) .
C34 C35 C36 109.5(2) .
C37 C36 C35 109.9(3) .
C36 C37 C32 109.4(3) .
C36 C37 C38 109.6(3) .
C32 C37 C38 109.6(3) .
C39 C38 C37 109.4(3) .
C38 C39 C40 109.3(3) .
C38 C39 C33 109.4(2) .
C40 C39 C33 109.6(2) .
C35 C40 C39 109.6(2) .
N4 C42 N3 115.2(3) .
N4 C42 C43 127.8(3) .
N3 C42 C43 117.0(3) .
C44 C43 C42 119.7(3) .
C43 C44 C57 121.9(3) .
C46 C45 C57 119.5(3) .
C45 C46 C59 121.4(3) .
C48 C47 C59 120.4(3) .
C47 C48 C61 121.3(3) .
C50 C49 C61 120.6(3) .
C49 C50 C63 121.1(3) .
C67 C51 C52 118.4(3) .
C67 C51 C63 121.3(3) .
C52 C51 C63 120.1(3) .
C70 C52 C51 118.9(3) .
C70 C52 C65 122.2(3) .
C51 C52 C65 118.9(3) .
C54 C53 C65 121.6(3) .
C53 C54 C55 119.7(3) .
C56 C55 C54 119.9(3) .
C55 C56 C66 121.2(3) .
C58 C57 C45 119.5(3) .
C58 C57 C44 117.9(3) .
C45 C57 C44 122.3(3) .
N3 C58 C57 117.4(3) .
N3 C58 C60 120.9(3) .
C57 C58 C60 121.7(3) .
C60 C59 C47 119.7(3) .
C60 C59 C46 120.7(3) .
C47 C59 C46 119.5(3) .
C59 C60 C58 115.4(3) .
C59 C60 C62 119.3(3) .
C58 C60 C62 125.0(2) .
C62 C61 C49 119.5(3) .
C62 C61 C48 120.5(3) .
C49 C61 C48 120.1(3) .
C61 C62 C64 117.5(3) .
C61 C62 C60 116.7(2) .
C64 C62 C60 125.8(2) .
C64 C63 C50 119.2(3) .
C64 C63 C51 119.2(3) .
C50 C63 C51 121.6(3) .
C63 C64 C62 118.5(3) .
C63 C64 C66 117.9(3) .
C62 C64 C66 123.4(2) .
C53 C65 C66 118.8(3) .
C53 C65 C52 121.6(3) .
C66 C65 C52 119.5(3) .
C56 C66 C65 118.5(3) .
C56 C66 C64 121.4(3) .
C65 C66 C64 119.8(3) .
C68 C67 C51 121.8(3) .
C67 C68 C69 119.7(3) .
C70 C69 C68 119.7(3) .
C69 C70 C52 121.5(3) .
N4 C71 C72 111.7(2) .
N4 C71 C74 104.5(2) .
C72 C71 C74 109.2(2) .
N4 C71 C73 113.1(2) .
C72 C71 C73 110.3(2) .
C74 C71 C73 107.8(2) .
C71 C72 C77 109.8(2) .
C71 C73 C75 109.2(2) .
C71 C74 C79 110.6(2) .
C80 C75 C76 109.4(3) .
C80 C75 C73 109.3(3) .
C76 C75 C73 110.0(3) .
C75 C76 C77 109.6(3) .
C78 C77 C76 109.8(3) .
C78 C77 C72 110.0(2) .
C76 C77 C72 108.7(2) .
C77 C78 C79 109.4(3) .
C80 C79 C78 109.4(3) .
C80 C79 C74 109.5(3) .
C78 C79 C74 108.6(3) .
C75 C80 C79 109.8(3) .
Cl1S C1S Cl2S 112.7(2) .
Cl3S C2S Cl4S 113.5(5) .
C2S Cl4S Cl4S 99.5(3) 2_565

loop_
_geom_bond_atom_site_label_1
_geom_bond_atom_site_label_2
_geom_bond_distance
_geom_bond_site_symmetry_2
N1 C2 1.356(4) .
N1 C18 1.376(4) .
N2 C2 1.333(4) .
N2 C31 1.481(4) .
N3 C42 1.350(4) .
N3 C58 1.376(4) .
N4 C42 1.334(4) .
N4 C71 1.484(4) .
C2 C3 1.424(4) .
C3 C4 1.352(4) .
C4 C17 1.429(4) .
C5 C6 1.357(4) .
C5 C17 1.423(4) .
C6 C19 1.421(4) .
C7 C8 1.348(4) .
C7 C19 1.426(4) .
C8 C21 1.433(4) .
C9 C10 1.359(4) .
C9 C21 1.416(4) .
C10 C23 1.423(4) .
C11 C27 1.403(5) .
C11 C12 1.409(4) .
C11 C23 1.465(4) .
C12 C30 1.409(4) .
C12 C25 1.461(4) .
C13 C14 1.377(5) .
C13 C25 1.409(4) .
C14 C15 1.391(5) .
C15 C16 1.375(4) .
C16 C26 1.414(4) .
C17 C18 1.405(4) .
C18 C20 1.434(4) .
C19 C20 1.420(4) .
C20 C22 1.455(4) .
C21 C22 1.410(4) .
C22 C24 1.446(4) .
C23 C24 1.407(4) .
C24 C26 1.469(4) .
C25 C26 1.412(4) .
C27 C28 1.378(5) .
C28 C29 1.379(5) .
C29 C30 1.375(5) .
C31 C33 1.526(4) .
C31 C34 1.536(4) .
C31 C32 1.537(4) .
C32 C37 1.539(4) .
C33 C39 1.544(4) .
C34 C35 1.529(4) .
C35 C40 1.529(5) .
C35 C36 1.531(5) .
C36 C37 1.520(5) .
C37 C38 1.539(5) .
C38 C39 1.528(4) .
C39 C40 1.531(4) .
C42 C43 1.426(4) .
C43 C44 1.352(4) .
C44 C57 1.427(4) .
C45 C46 1.357(4) .
C45 C57 1.419(4) .
C46 C59 1.428(4) .
C47 C48 1.347(4) .
C47 C59 1.426(4) .
C48 C61 1.432(4) .
C49 C50 1.360(4) .
C49 C61 1.418(4) .
C50 C63 1.410(4) .
C51 C67 1.402(4) .
C51 C52 1.415(4) .
C51 C63 1.468(4) .
C52 C70 1.405(4) .
C52 C65 1.462(4) .
C53 C54 1.372(5) .
C53 C65 1.403(4) .
C54 C55 1.401(4) .
C55 C56 1.374(4) .
C56 C66 1.411(4) .
C57 C58 1.403(4) .
C58 C60 1.433(4) .
C59 C60 1.422(4) .
C60 C62 1.458(4) .
C61 C62 1.417(4) .
C62 C64 1.448(4) .
C63 C64 1.408(4) .
C64 C66 1.467(4) .
C65 C66 1.417(4) .
C67 C68 1.382(5) .
C68 C69 1.393(5) .
C69 C70 1.380(5) .
C71 C72 1.529(4) .
C71 C74 1.534(4) .
C71 C73 1.538(4) .
C72 C77 1.536(4) .
C73 C75 1.543(4) .
C74 C79 1.537(4) .
C75 C80 1.524(5) .
C75 C76 1.532(5) .
C76 C77 1.533(4) .
C77 C78 1.531(4) .
C78 C79 1.537(5) .
C79 C80 1.526(5) .
C1S Cl1S 1.755(4) .
C1S Cl2S 1.759(4) .
C2S Cl3S 1.718(8) .
C2S Cl4S 1.758(11) .
Cl4S Cl4S 1.846(9) 2_565
